data_9000959
loop_
_publ_author_name
'Yamanaka, T.'
'Hirano, M.'
'Takeuchi, Y.'

_publ_section_title
;
 A high temperature transition in MgGeO3 from clinopyroxene (C2/c) type to
 orthopyroxene (Pbca) type
 T = 1023 K
;
_journal_name_full 'American Mineralogist'
_journal_page_first 365
_journal_page_last 374
_journal_volume 70
_journal_year 1985
_chemical_formula_structural 'Mg (Ge O3)'
_chemical_formula_sum 'Ge Mg O3'
_space_group_IT_number 15
_symmetry_space_group_name_Hall '-C 2yc'
_symmetry_space_group_name_H-M 'C 1 2/c 1'
_cell_angle_alpha 90
_cell_angle_beta 101.6
_cell_angle_gamma 90
_cell_length_a 9.706
_cell_length_b 9.040
_cell_length_c 5.202
_cell_formula_units_Z 8
_cell_volume 447.113
_database_code_amcsd 0000978
_diffrn_ambient_temperature 1023
_exptl_crystal_density_diffrn 4.306
_cod_original_formula_sum 'Mg Ge O3'
_cod_database_code 9000959
_amcsd_formula_title MgGeO3

loop_
_space_group_symop_operation_xyz
x,y,z
1/2+x,1/2+y,z
x,-y,1/2+z
1/2+x,1/2-y,1/2+z
-x,y,1/2-z
1/2-x,1/2+y,1/2-z
-x,-y,-z
1/2-x,1/2-y,-z

loop_
_atom_site_aniso_label
_atom_site_aniso_U_11
_atom_site_aniso_U_22
_atom_site_aniso_U_33
_atom_site_aniso_U_12
_atom_site_aniso_U_13
_atom_site_aniso_U_23
Mg1 0.02610 0.02360 0.02039 0.00000 0.00074 0.00000
Mg2 0.03114 0.02401 0.01684 0.00000 0.00025 0.00000
Ge 0.01603 0.01904 0.01697 -0.00044 0.00368 0.00023
O1 0.01878 0.02567 0.02171 -0.00523 0.00270 -0.00607
O2 0.02977 0.01739 0.01986 -0.00566 0.00098 -0.00023
O3 0.02748 0.03105 0.02381 -0.00479 0.00884 -0.00700

loop_
_atom_site_label
_atom_site_fract_x
_atom_site_fract_y
_atom_site_fract_z
Mg1 0.00000 0.90470 0.25000
Mg2 0.00000 0.27000 0.25000
Ge 0.29930 0.09440 0.21270
O1 0.11570 0.09230 0.13320
O2 0.38130 0.24180 0.38390
O3 0.36730 0.06800 0.90910

loop_
_cod_related_entry_id
_cod_related_entry_database
_cod_related_entry_code
1 AMCSD 0000978
